data_7205218
loop_
_publ_author_name
'Yang, Guang-Sheng'
'Zang, Hong-Ying'
'Lan, Ya-Qian'
'Wang, Xin-Long'
'Jiang, Chun-Jie'
'Su, Zhong-Min'
'Zhu, Lian-De'

_publ_section_title
;
 Synthesis and characterization of two {Mo6}-based/templated
 metal--organic frameworks
;
_journal_issue 5
_journal_name_full CrystEngComm
_journal_page_first 1461
_journal_paper_doi 10.1039/c0ce00259c
_journal_volume 13
_journal_year 2011
_chemical_formula_moiety 'C48 H44 Mo6 N16 O29 P2 Zn4'
_chemical_formula_sum 'C48 H44 Mo6 N16 O29 P2 Zn4'
_chemical_formula_weight 2208.05
_chemical_name_systematic
;
?
;
_space_group_IT_number 2
_symmetry_cell_setting triclinic
_symmetry_space_group_name_Hall '-P 1'
_symmetry_space_group_name_H-M 'P -1'
_atom_sites_solution_hydrogens geom
_atom_sites_solution_primary direct
_atom_sites_solution_secondary difmap
_audit_creation_method SHELXL-97
_cell_angle_alpha 91.213(6)
_cell_angle_beta 94.185(5)
_cell_angle_gamma 108.525(5)
_cell_formula_units_Z 1
_cell_length_a 8.494(3)
_cell_length_b 12.987(5)
_cell_length_c 15.187(6)
_cell_measurement_reflns_used 'total reflection'
_cell_measurement_temperature 293(2)
_cell_measurement_theta_max 26.04
_cell_measurement_theta_min 1033
_cell_volume 1582.5(10)
_computing_cell_refinement 'SMART (Bruker, 1999)'
_computing_data_collection 'SMART (Bruker, 1997)'
_computing_data_reduction SAINT
_computing_structure_refinement 'SHELXL-97 (Sheldrick, 1997)'
_computing_structure_solution 'SHELXL-97 (Sheldrick, 1997)'
_diffrn_ambient_temperature 293(2)
_diffrn_measured_fraction_theta_full 0.972
_diffrn_measured_fraction_theta_max 0.972
_diffrn_measurement_device_type 'Bruker SMART APEX II CCD area-detector'
_diffrn_measurement_method 'w scans'
_diffrn_radiation_monochromator graphite
_diffrn_radiation_source 'fine-focus sealed tube'
_diffrn_radiation_type MoK\a
_diffrn_radiation_wavelength 0.71069
_diffrn_reflns_av_R_equivalents 0.0419
_diffrn_reflns_av_sigmaI/netI 0.1170
_diffrn_reflns_limit_h_max 10
_diffrn_reflns_limit_h_min -10
_diffrn_reflns_limit_k_max 15
_diffrn_reflns_limit_k_min -14
_diffrn_reflns_limit_l_max 17
_diffrn_reflns_limit_l_min -11
_diffrn_reflns_number 7611
_diffrn_reflns_theta_full 25.00
_diffrn_reflns_theta_max 25.00
_diffrn_reflns_theta_min 2.18
_exptl_absorpt_coefficient_mu 2.786
_exptl_absorpt_correction_T_max 0.459
_exptl_absorpt_correction_T_min 0.271
_exptl_absorpt_correction_type multi-scan
_exptl_absorpt_process_details 'SADABS (Sheldrick, 1996)'
_exptl_crystal_colour yellow
_exptl_crystal_density_diffrn 2.317
_exptl_crystal_density_method 'not measured'
_exptl_crystal_description block
_exptl_crystal_F_000 1078
_exptl_crystal_size_max 0.50
_exptl_crystal_size_mid 0.42
_exptl_crystal_size_min 0.34
_refine_diff_density_max 2.245
_refine_diff_density_min -2.599
_refine_diff_density_rms 0.316
_refine_ls_extinction_coef 0.024(2)
_refine_ls_extinction_expression Fc^*^=kFc[1+0.001xFc^2^\l^3^/sin(2\q)]^-1/4^
_refine_ls_extinction_method SHELXL
_refine_ls_goodness_of_fit_ref 1.067
_refine_ls_hydrogen_treatment constr
_refine_ls_matrix_type full
_refine_ls_number_parameters 475
_refine_ls_number_reflns 5404
_refine_ls_number_restraints 30
_refine_ls_restrained_S_all 1.067
_refine_ls_R_factor_all 0.1764
_refine_ls_R_factor_gt 0.1088
_refine_ls_shift/su_max 0.000
_refine_ls_shift/su_mean 0.000
_refine_ls_structure_factor_coef Fsqd
_refine_ls_weighting_details 'calc w=1/[\s^2^(Fo^2^)+(0.1356P)^2^+69.5055P] where P=(Fo^2^+2Fc^2^)/3'
_refine_ls_weighting_scheme calc
_refine_ls_wR_factor_gt 0.2709
_refine_ls_wR_factor_ref 0.3239
_reflns_number_gt 3244
_reflns_number_total 5404
_reflns_threshold_expression >2sigma(I)
_cod_data_source_file C0CE00259C.TXT
_cod_data_source_block 2
_cod_depositor_comments
;
The following automatic conversions were performed:
'_symmetry_cell_setting' value 'Triclinic' changed to 'triclinic'
according to '/home/saulius/struct/CIF-dictionaries/cif_core.dic'
dictionary named 'cif_core.dic' version 2.4.1 from 2010-06-29.

Automatic conversion script
Id: cif_fix_enum 1555 2011-01-17 13:19:09Z saulius 
;
_cod_original_cell_volume 1582.5(11)
_cod_original_sg_symbol_H-M P-1
_cod_database_code 7205218

loop_
_symmetry_equiv_pos_as_xyz
'x, y, z'
'-x, -y, -z'

loop_
_atom_site_label
_atom_site_type_symbol
_atom_site_fract_x
_atom_site_fract_y
_atom_site_fract_z
_atom_site_U_iso_or_equiv
_atom_site_adp_type
_atom_site_occupancy
_atom_site_symmetry_multiplicity
_atom_site_calc_flag
_atom_site_refinement_flags
_atom_site_disorder_assembly
_atom_site_disorder_group
C1 C 0.938(2) 0.7237(15) 0.6418(12) 0.027(4) Uani 1 1 d . . .
H1 H 0.9710 0.6861 0.5978 0.032 Uiso 1 1 calc R . .
C2 C 0.795(2) 0.7678(18) 0.7390(14) 0.037(5) Uani 1 1 d . . .
H2 H 0.7091 0.7654 0.7745 0.045 Uiso 1 1 calc R . .
C3 C 0.941(3) 0.8518(19) 0.7410(17) 0.049(6) Uani 1 1 d . . .
H3 H 0.9727 0.9153 0.7767 0.059 Uiso 1 1 calc R . .
C4 C 1.194(2) 0.8856(15) 0.6597(12) 0.027(4) Uani 1 1 d U . .
C5 C 1.235(3) 0.995(2) 0.667(2) 0.064(8) Uani 1 1 d . . .
H5 H 1.1534 1.0268 0.6778 0.077 Uiso 1 1 calc R . .
C6 C 1.401(3) 1.062(2) 0.659(2) 0.067(9) Uani 1 1 d . . .
H6 H 1.4342 1.1360 0.6729 0.081 Uiso 1 1 calc R . .
C7 C 1.511(2) 1.0153(16) 0.6297(15) 0.035(5) Uani 1 1 d . . .
C8 C 1.467(3) 0.9042(18) 0.6166(16) 0.043(6) Uani 1 1 d . . .
H8 H 1.5426 0.8714 0.5988 0.051 Uiso 1 1 calc R . .
C9 C 1.300(2) 0.8406(19) 0.6311(15) 0.041(6) Uani 1 1 d . . .
H9 H 1.2654 0.7657 0.6200 0.049 Uiso 1 1 calc R . .
C10 C 1.731(2) 1.1884(17) 0.6114(14) 0.033(5) Uani 1 1 d . . .
H10 H 1.6623 1.2311 0.6158 0.040 Uiso 1 1 calc R . .
C11 C 1.940(3) 1.143(2) 0.586(2) 0.068(9) Uani 1 1 d . . .
H11 H 2.0415 1.1438 0.5668 0.082 Uiso 1 1 calc R . .
C12 C 1.808(4) 1.052(3) 0.603(2) 0.077(9) Uani 1 1 d U . .
H12 H 1.8107 0.9818 0.6072 0.093 Uiso 1 1 calc R . .
C13 C 0.452(2) 0.5091(17) -0.1799(13) 0.030(5) Uani 1 1 d . . .
H13 H 0.4920 0.5811 -0.1585 0.036 Uiso 1 1 calc R . .
C14 C 0.404(3) 0.3660(18) -0.2609(15) 0.043(6) Uani 1 1 d . . .
H14 H 0.4052 0.3186 -0.3074 0.052 Uiso 1 1 calc R . .
C15 C 0.317(4) 0.336(2) -0.1885(15) 0.054(7) Uani 1 1 d . . .
H15 H 0.2480 0.2671 -0.1772 0.065 Uiso 1 1 calc R . .
C16 C 0.280(2) 0.4373(16) -0.0564(12) 0.027(4) Uani 1 1 d . . .
C17 C 0.191(2) 0.3462(16) -0.0170(14) 0.034(5) Uani 1 1 d . . .
H17 H 0.1787 0.2778 -0.0417 0.041 Uiso 1 1 calc R . .
C18 C 0.118(3) 0.3561(18) 0.0591(13) 0.038(5) Uani 1 1 d . . .
H18 H 0.0569 0.2938 0.0856 0.046 Uiso 1 1 calc R . .
C19 C 0.135(2) 0.4546(16) 0.0963(12) 0.026(4) Uani 1 1 d . . .
C20 C 0.231(3) 0.5499(19) 0.0590(14) 0.040(5) Uani 1 1 d . . .
H20 H 0.2435 0.6183 0.0842 0.048 Uiso 1 1 calc R . .
C21 C 0.306(2) 0.5377(17) -0.0170(14) 0.034(5) Uani 1 1 d . . .
H21 H 0.3744 0.5990 -0.0417 0.041 Uiso 1 1 calc R . .
C22 C 0.106(3) 0.543(2) 0.2404(13) 0.038(5) Uani 1 1 d . . .
H22 H 0.2069 0.5996 0.2440 0.046 Uiso 1 1 calc R . .
C23 C -0.134(2) 0.4346(18) 0.2727(12) 0.033(5) Uani 1 1 d . . .
H23 H -0.2293 0.4049 0.3020 0.040 Uiso 1 1 calc R . .
C24 C -0.100(2) 0.3919(18) 0.1940(13) 0.032(5) Uani 1 1 d . . .
H24 H -0.1639 0.3288 0.1620 0.038 Uiso 1 1 calc R . .
N1 N 0.7904(19) 0.6876(14) 0.6784(11) 0.031(4) Uani 1 1 d . . .
N2 N 1.030(2) 0.8220(14) 0.6784(12) 0.036(4) Uani 1 1 d . . .
N3 N 1.6779(19) 1.0840(14) 0.6136(13) 0.038(5) Uani 1 1 d . . .
N4 N 1.8923(19) 1.2297(14) 0.6025(12) 0.035(4) Uani 1 1 d . . .
N5 N 0.488(2) 0.4750(13) -0.2562(10) 0.028(4) Uani 1 1 d U . .
N6 N 0.3529(19) 0.4278(13) -0.1365(10) 0.026(4) Uani 1 1 d U . .
N7 N 0.0538(18) 0.4664(14) 0.1740(9) 0.026(4) Uani 1 1 d . . .
N8 N -0.0065(17) 0.5265(14) 0.3005(10) 0.028(4) Uani 1 1 d . . .
O1 O 0.5000 0.0000 0.0000 0.052(6) Uani 1 2 d S . .
O2 O 0.190(4) -0.211(2) 0.148(2) 0.041(7) Uiso 0.50 1 d P . .
O2' O 0.196(4) -0.127(2) 0.121(2) 0.039(7) Uiso 0.50 1 d P . .
O1W O 0.6751(18) 0.7551(12) 0.4745(10) 0.043(4) Uani 1 1 d . . .
O3 O 0.536(2) 0.2420(15) 0.1670(17) 0.082(7) Uani 1 1 d . . .
O4 O 0.884(3) -0.068(2) 0.132(2) 0.117(10) Uani 1 1 d . . .
O5 O 0.380(3) 0.0159(15) 0.1531(13) 0.071(6) Uani 1 1 d . . .
O6 O 0.698(3) 0.0836(19) 0.1377(15) 0.082(6) Uani 1 1 d . . .
O7 O 0.659(3) 0.2103(15) 0.0099(15) 0.083(7) Uani 1 1 d . . .
O8 O 0.337(3) 0.1386(18) 0.0222(15) 0.079(6) Uani 1 1 d . . .
O9 O 0.507(4) -0.1220(15) 0.1304(12) 0.092(9) Uani 1 1 d . . .
O10 O 0.818(3) 0.059(2) 0.0047(18) 0.101(8) Uani 1 1 d U . .
O11 O 0.1483(14) 0.6006(10) 0.5176(8) 0.024(3) Uani 1 1 d . . .
O12 O 0.3386(15) 0.5468(10) 0.4230(8) 0.024(3) Uani 1 1 d . . .
O13 O 0.4335(15) 0.6129(11) 0.5811(8) 0.027(3) Uani 1 1 d . . .
O14 O 0.2183(16) 0.4296(11) 0.5472(9) 0.030(3) Uani 1 1 d . . .
Zn1 Zn 0.5961(2) 0.55776(18) 0.64106(13) 0.0233(6) Uani 1 1 d . . .
Zn2 Zn 0.0059(2) 0.60959(18) 0.41515(14) 0.0230(6) Uani 1 1 d . . .
Mo1 Mo 0.3182(4) -0.1225(2) 0.0861(2) 0.0768(10) Uani 1 1 d . . .
Mo2 Mo 0.5222(3) 0.13647(16) 0.09978(15) 0.0436(7) Uani 1 1 d . . .
Mo3 Mo 0.7233(4) -0.0363(3) 0.0723(2) 0.0796(10) Uani 1 1 d . . .
P1 P 0.2859(5) 0.5474(4) 0.5162(3) 0.0207(11) Uani 1 1 d . . .

loop_
_atom_site_aniso_label
_atom_site_aniso_U_11
_atom_site_aniso_U_22
_atom_site_aniso_U_33
_atom_site_aniso_U_23
_atom_site_aniso_U_13
_atom_site_aniso_U_12
C1 0.028(10) 0.029(11) 0.016(9) -0.002(8) -0.001(8) -0.001(9)
C2 0.016(9) 0.052(14) 0.040(13) 0.004(11) 0.014(9) 0.003(9)
C3 0.041(13) 0.037(13) 0.060(16) -0.013(12) 0.025(12) -0.005(10)
C4 0.025(7) 0.026(8) 0.023(7) 0.012(6) 0.002(6) -0.003(6)
C5 0.020(11) 0.051(16) 0.13(3) 0.008(16) 0.015(14) 0.018(11)
C6 0.026(12) 0.037(14) 0.13(3) 0.024(16) 0.017(15) -0.007(11)
C7 0.016(9) 0.027(11) 0.051(13) 0.014(10) 0.007(9) -0.012(8)
C8 0.024(11) 0.038(13) 0.059(15) 0.007(11) 0.017(10) -0.004(9)
C9 0.016(10) 0.041(13) 0.047(14) 0.000(11) 0.006(9) -0.017(9)
C10 0.019(9) 0.041(13) 0.042(13) 0.009(10) 0.012(9) 0.009(9)
C11 0.025(12) 0.050(17) 0.12(3) 0.022(17) -0.008(14) 0.005(12)
C12 0.072(12) 0.068(12) 0.093(12) 0.013(9) 0.010(9) 0.023(9)
C13 0.027(10) 0.033(11) 0.024(10) 0.005(9) 0.012(8) -0.004(8)
C14 0.052(14) 0.037(13) 0.039(13) 0.001(10) 0.039(11) 0.003(11)
C15 0.079(19) 0.052(16) 0.031(13) 0.006(12) 0.017(13) 0.015(14)
C16 0.038(11) 0.032(11) 0.021(10) 0.004(8) 0.007(8) 0.025(9)
C17 0.036(11) 0.022(10) 0.040(13) 0.015(9) 0.016(10) -0.001(9)
C18 0.056(14) 0.037(13) 0.020(11) 0.022(9) 0.005(10) 0.013(11)
C19 0.017(9) 0.031(11) 0.025(10) 0.008(9) -0.002(7) 0.002(8)
C20 0.041(12) 0.043(13) 0.036(13) 0.013(10) 0.024(10) 0.009(10)
C21 0.033(11) 0.035(12) 0.041(13) 0.022(10) 0.020(10) 0.014(9)
C22 0.036(11) 0.058(15) 0.021(11) 0.007(10) 0.012(9) 0.013(11)
C23 0.022(10) 0.056(14) 0.016(10) 0.000(9) 0.013(8) 0.002(9)
C24 0.029(10) 0.042(12) 0.018(10) -0.004(9) 0.002(8) 0.003(9)
N1 0.021(8) 0.046(11) 0.026(9) 0.004(8) 0.007(7) 0.010(8)
N2 0.022(8) 0.041(11) 0.041(11) 0.013(9) 0.007(8) 0.004(8)
N3 0.015(8) 0.032(10) 0.064(13) 0.024(9) 0.002(8) 0.000(7)
N4 0.020(8) 0.036(10) 0.044(11) 0.020(9) 0.005(7) -0.001(7)
N5 0.032(7) 0.038(7) 0.015(6) 0.008(6) 0.012(6) 0.013(6)
N6 0.032(7) 0.029(7) 0.018(7) 0.009(6) 0.016(6) 0.006(6)
N7 0.019(8) 0.045(10) 0.009(7) 0.005(7) 0.003(6) 0.000(7)
N8 0.013(7) 0.046(10) 0.023(9) 0.015(8) 0.010(6) 0.003(7)
O1 0.045(13) 0.051(15) 0.060(16) -0.004(12) -0.008(12) 0.018(11)
O1W 0.032(8) 0.046(9) 0.048(9) 0.020(8) 0.012(7) 0.003(7)
O3 0.060(12) 0.046(11) 0.14(2) -0.020(12) 0.029(13) 0.020(10)
O4 0.090(18) 0.097(19) 0.17(3) 0.053(19) 0.021(18) 0.038(15)
O5 0.092(15) 0.054(12) 0.069(13) 0.010(10) 0.034(12) 0.018(11)
O6 0.074(14) 0.089(16) 0.093(16) -0.019(13) -0.012(12) 0.046(13)
O7 0.091(16) 0.047(11) 0.098(17) -0.022(11) 0.045(13) -0.004(10)
O8 0.072(13) 0.087(15) 0.095(16) 0.000(13) 0.005(12) 0.050(12)
O9 0.18(3) 0.041(11) 0.034(10) 0.013(9) 0.020(13) 0.002(13)
O10 0.100(11) 0.095(11) 0.115(11) -0.023(9) -0.004(8) 0.046(9)
O11 0.011(6) 0.033(7) 0.026(7) 0.007(6) 0.006(5) 0.003(5)
O12 0.029(7) 0.033(7) 0.013(6) 0.007(5) 0.014(5) 0.011(6)
O13 0.020(6) 0.036(8) 0.022(7) 0.004(6) 0.004(5) 0.003(6)
O14 0.027(7) 0.033(8) 0.033(8) 0.006(6) 0.004(6) 0.014(6)
Zn1 0.0145(10) 0.0351(13) 0.0164(11) 0.0072(9) 0.0053(8) 0.0011(9)
Zn2 0.0154(10) 0.0326(13) 0.0177(11) 0.0064(9) 0.0067(8) 0.0015(9)
Mo1 0.106(2) 0.0469(15) 0.0695(19) 0.0037(13) 0.0382(18) 0.0066(15)
Mo2 0.0411(12) 0.0304(11) 0.0581(14) 0.0003(9) 0.0173(10) 0.0069(9)
Mo3 0.079(2) 0.087(2) 0.082(2) -0.0149(17) -0.0095(16) 0.0432(17)
P1 0.012(2) 0.029(3) 0.018(2) 0.005(2) 0.0084(18) 0.0018(19)

loop_
_atom_type_symbol
_atom_type_description
_atom_type_scat_dispersion_real
_atom_type_scat_dispersion_imag
_atom_type_scat_source
C C 0.0033 0.0016 'International Tables Vol C Tables 4.2.6.8 and 6.1.1.4'
H H 0.0000 0.0000 'International Tables Vol C Tables 4.2.6.8 and 6.1.1.4'
N N 0.0061 0.0033 'International Tables Vol C Tables 4.2.6.8 and 6.1.1.4'
O O 0.0106 0.0060 'International Tables Vol C Tables 4.2.6.8 and 6.1.1.4'
Zn Zn 0.2839 1.4301 'International Tables Vol C Tables 4.2.6.8 and 6.1.1.4'
Mo Mo -1.6832 0.6857 'International Tables Vol C Tables 4.2.6.8 and 6.1.1.4'
P P 0.1023 0.0942 'International Tables Vol C Tables 4.2.6.8 and 6.1.1.4'

loop_
_geom_angle_atom_site_label_1
_geom_angle_atom_site_label_2
_geom_angle_atom_site_label_3
_geom_angle
_geom_angle_site_symmetry_1
_geom_angle_site_symmetry_3
_geom_angle_publ_flag
N2 C1 N1 110.4(17) . . ?
N2 C1 H1 124.8 . . ?
N1 C1 H1 124.8 . . ?
C3 C2 N1 111.5(18) . . ?
C3 C2 H2 124.2 . . ?
N1 C2 H2 124.2 . . ?
C2 C3 N2 105(2) . . ?
C2 C3 H3 127.5 . . ?
N2 C3 H3 127.5 . . ?
C9 C4 C5 120.3(19) . . ?
C9 C4 N2 121.6(18) . . ?
C5 C4 N2 118.0(19) . . ?
C4 C5 C6 120(2) . . ?
C4 C5 H5 119.9 . . ?
C6 C5 H5 119.9 . . ?
C7 C6 C5 119(2) . . ?
C7 C6 H6 120.6 . . ?
C5 C6 H6 120.6 . . ?
C6 C7 C8 120.5(18) . . ?
C6 C7 N3 119.3(19) . . ?
C8 C7 N3 120.2(19) . . ?
C7 C8 C9 118(2) . . ?
C7 C8 H8 121.1 . . ?
C9 C8 H8 121.1 . . ?
C4 C9 C8 121(2) . . ?
C4 C9 H9 119.3 . . ?
C8 C9 H9 119.3 . . ?
N3 C10 N4 114.3(19) . . ?
N3 C10 H10 122.9 . . ?
N4 C10 H10 122.9 . . ?
N4 C11 C12 106(2) . . ?
N4 C11 H11 126.8 . . ?
C12 C11 H11 126.8 . . ?
N3 C12 C11 108(3) . . ?
N3 C12 H12 126.0 . . ?
C11 C12 H12 126.0 . . ?
N5 C13 N6 112.4(18) . . ?
N5 C13 H13 123.8 . . ?
N6 C13 H13 123.8 . . ?
C15 C14 N5 111(2) . . ?
C15 C14 H14 124.6 . . ?
N5 C14 H14 124.6 . . ?
N6 C15 C14 106(2) . . ?
N6 C15 H15 127.2 . . ?
C14 C15 H15 127.2 . . ?
C17 C16 C21 119.8(18) . . ?
C17 C16 N6 120.1(18) . . ?
C21 C16 N6 120.0(17) . . ?
C16 C17 C18 120(2) . . ?
C16 C17 H17 120.1 . . ?
C18 C17 H17 120.1 . . ?
C19 C18 C17 121.1(19) . . ?
C19 C18 H18 119.4 . . ?
C17 C18 H18 119.4 . . ?
C18 C19 C20 120.6(19) . . ?
C18 C19 N7 121.8(17) . . ?
C20 C19 N7 117.6(18) . . ?
C21 C20 C19 117(2) . . ?
C21 C20 H20 121.4 . . ?
C19 C20 H20 121.4 . . ?
C16 C21 C20 121.4(18) . . ?
C16 C21 H21 119.3 . . ?
C20 C21 H21 119.3 . . ?
N8 C22 N7 110.7(19) . . ?
N8 C22 H22 124.7 . . ?
N7 C22 H22 124.7 . . ?
N8 C23 C24 110.1(16) . . ?
N8 C23 H23 125.0 . . ?
C24 C23 H23 125.0 . . ?
C23 C24 N7 104.2(17) . . ?
C23 C24 H24 127.9 . . ?
N7 C24 H24 127.9 . . ?
C1 N1 C2 104.9(16) . . ?
C1 N1 Zn1 128.0(14) . . ?
C2 N1 Zn1 126.6(12) . . ?
C1 N2 C3 108.3(17) . . ?
C1 N2 C4 127.6(18) . . ?
C3 N2 C4 124.1(18) . . ?
C10 N3 C12 106(2) . . ?
C10 N3 C7 127.5(18) . . ?
C12 N3 C7 127(2) . . ?
C10 N4 C11 104.2(18) . . ?
C10 N4 Zn2 119.9(15) . 2_776 ?
C11 N4 Zn2 133.5(15) . 2_776 ?
C13 N5 C14 104.0(15) . . ?
C13 N5 Zn1 131.3(14) . 1_554 ?
C14 N5 Zn1 123.7(13) . 1_554 ?
C13 N6 C15 107.1(17) . . ?
C13 N6 C16 126.9(17) . . ?
C15 N6 C16 125.5(17) . . ?
C22 N7 C24 108.0(15) . . ?
C22 N7 C19 128.9(16) . . ?
C24 N7 C19 123.1(16) . . ?
C22 N8 C23 106.9(17) . . ?
C22 N8 Zn2 129.0(15) . . ?
C23 N8 Zn2 124.0(11) . . ?
Mo2 O1 Mo2 180.00 . 2_655 ?
Mo2 O1 Mo3 88.85(10) . 2_655 ?
Mo2 O1 Mo3 91.15(10) 2_655 2_655 ?
Mo2 O1 Mo3 91.15(10) . . ?
Mo2 O1 Mo3 88.85(10) 2_655 . ?
Mo3 O1 Mo3 180.0 2_655 . ?
Mo2 O1 Mo1 89.88(9) . 2_655 ?
Mo2 O1 Mo1 90.12(9) 2_655 2_655 ?
Mo3 O1 Mo1 90.21(13) 2_655 2_655 ?
Mo3 O1 Mo1 89.79(13) . 2_655 ?
Mo2 O1 Mo1 90.12(9) . . ?
Mo2 O1 Mo1 89.88(9) 2_655 . ?
Mo3 O1 Mo1 89.79(13) 2_655 . ?
Mo3 O1 Mo1 90.21(13) . . ?
Mo1 O1 Mo1 180.0 2_655 . ?
O2' O2 Mo1 45.3(18) . . ?
O2 O2' Mo1 91(3) . . ?
Mo2 O5 Mo1 115.9(10) . . ?
Mo2 O6 Mo3 118.3(11) . . ?
Mo1 O7 Mo2 116.5(9) 2_655 . ?
Mo3 O8 Mo2 116.0(10) 2_655 . ?
Mo1 O9 Mo3 120.3(10) . . ?
Mo3 O10 Mo1 121.1(14) . 2_655 ?
P1 O11 Zn2 124.2(8) . . ?
P1 O12 Zn1 130.8(8) . 2_666 ?
P1 O13 Zn1 126.0(8) . . ?
P1 O14 Zn2 114.3(7) . 2_566 ?
O12 Zn1 O13 116.7(5) 2_666 . ?
O12 Zn1 N1 111.3(6) 2_666 . ?
O13 Zn1 N1 105.6(6) . . ?
O12 Zn1 N5 103.3(6) 2_666 1_556 ?
O13 Zn1 N5 106.8(6) . 1_556 ?
N1 Zn1 N5 113.2(7) . 1_556 ?
O11 Zn2 O14 106.2(5) . 2_566 ?
O11 Zn2 N8 122.9(6) . . ?
O14 Zn2 N8 107.3(6) 2_566 . ?
O11 Zn2 N4 97.8(6) . 2_776 ?
O14 Zn2 N4 113.5(6) 2_566 2_776 ?
N8 Zn2 N4 109.2(7) . 2_776 ?
O2' Mo1 O2 44.1(16) . . ?
O2' Mo1 O9 129.9(16) . . ?
O2 Mo1 O9 101.7(12) . . ?
O2' Mo1 O7 128.3(16) . 2_655 ?
O2 Mo1 O7 103.6(12) . 2_655 ?
O9 Mo1 O7 88.6(10) . 2_655 ?
O2' Mo1 O5 76.5(16) . . ?
O2 Mo1 O5 104.7(12) . . ?
O9 Mo1 O5 82.2(10) . . ?
O7 Mo1 O5 151.5(8) 2_655 . ?
O2' Mo1 O10 75.9(16) . 2_655 ?
O2 Mo1 O10 110.3(13) . 2_655 ?
O9 Mo1 O10 147.9(10) . 2_655 ?
O7 Mo1 O10 86.2(11) 2_655 2_655 ?
O5 Mo1 O10 87.4(9) . 2_655 ?
O2' Mo1 O1 136.7(14) . . ?
O2 Mo1 O1 179.2(11) . . ?
O9 Mo1 O1 77.6(6) . . ?
O7 Mo1 O1 76.2(6) 2_655 . ?
O5 Mo1 O1 75.5(5) . . ?
O10 Mo1 O1 70.5(8) 2_655 . ?
O3 Mo2 O5 104.4(10) . . ?
O3 Mo2 O6 107.2(11) . . ?
O5 Mo2 O6 86.7(10) . . ?
O3 Mo2 O8 99.0(10) . . ?
O5 Mo2 O8 88.6(10) . . ?
O6 Mo2 O8 153.7(9) . . ?
O3 Mo2 O7 99.8(9) . . ?
O5 Mo2 O7 155.8(8) . . ?
O6 Mo2 O7 87.5(11) . . ?
O8 Mo2 O7 86.2(10) . . ?
O3 Mo2 O1 175.8(9) . . ?
O5 Mo2 O1 78.4(6) . . ?
O6 Mo2 O1 76.0(7) . . ?
O8 Mo2 O1 77.8(6) . . ?
O7 Mo2 O1 77.4(6) . . ?
O3 Mo2 Mo3 130.6(8) . 2_655 ?
O5 Mo2 Mo3 83.0(7) . 2_655 ?
O6 Mo2 Mo3 122.1(7) . 2_655 ?
O8 Mo2 Mo3 31.6(6) . 2_655 ?
O7 Mo2 Mo3 80.2(7) . 2_655 ?
O1 Mo2 Mo3 46.16(7) . 2_655 ?
O10 Mo3 O4 104.8(12) . . ?
O10 Mo3 O8 89.6(11) . 2_655 ?
O4 Mo3 O8 103.2(12) . 2_655 ?
O10 Mo3 O6 83.7(11) . . ?
O4 Mo3 O6 104.9(13) . . ?
O8 Mo3 O6 152.0(9) 2_655 . ?
O10 Mo3 O9 149.4(11) . . ?
O4 Mo3 O9 105.1(11) . . ?
O8 Mo3 O9 89.7(9) 2_655 . ?
O6 Mo3 O9 82.6(9) . . ?
O10 Mo3 O1 78.5(9) . . ?
O4 Mo3 O1 176.6(9) . . ?
O8 Mo3 O1 77.4(6) 2_655 . ?
O6 Mo3 O1 74.5(6) . . ?
O9 Mo3 O1 71.5(7) . . ?
O10 Mo3 Mo2 83.7(9) . 2_655 ?
O4 Mo3 Mo2 135.5(11) . 2_655 ?
O8 Mo3 Mo2 32.4(6) 2_655 2_655 ?
O6 Mo3 Mo2 119.5(6) . 2_655 ?
O9 Mo3 Mo2 79.5(6) . 2_655 ?
O1 Mo3 Mo2 44.99(7) . 2_655 ?
O12 P1 O11 109.0(7) . . ?
O12 P1 O13 110.9(7) . . ?
O11 P1 O13 108.5(8) . . ?
O12 P1 O14 110.3(8) . . ?
O11 P1 O14 109.2(7) . . ?
O13 P1 O14 108.9(7) . . ?

loop_
_geom_bond_atom_site_label_1
_geom_bond_atom_site_label_2
_geom_bond_distance
_geom_bond_site_symmetry_2
_geom_bond_publ_flag
C1 N2 1.35(3) . ?
C1 N1 1.36(2) . ?
C1 H1 0.9300 . ?
C2 C3 1.36(3) . ?
C2 N1 1.36(3) . ?
C2 H2 0.9300 . ?
C3 N2 1.38(3) . ?
C3 H3 0.9300 . ?
C4 C9 1.31(3) . ?
C4 C5 1.35(3) . ?
C4 N2 1.43(2) . ?
C5 C6 1.42(3) . ?
C5 H5 0.9300 . ?
C6 C7 1.36(3) . ?
C6 H6 0.9300 . ?
C7 C8 1.38(3) . ?
C7 N3 1.46(2) . ?
C8 C9 1.43(3) . ?
C8 H8 0.9300 . ?
C9 H9 0.9300 . ?
C10 N3 1.29(3) . ?
C10 N4 1.32(2) . ?
C10 H10 0.9300 . ?
C11 N4 1.33(3) . ?
C11 C12 1.39(4) . ?
C11 H11 0.9300 . ?
C12 N3 1.31(4) . ?
C12 H12 0.9300 . ?
C13 N5 1.32(2) . ?
C13 N6 1.34(2) . ?
C13 H13 0.9300 . ?
C14 C15 1.36(3) . ?
C14 N5 1.37(3) . ?
C14 H14 0.9300 . ?
C15 N6 1.35(3) . ?
C15 H15 0.9300 . ?
C16 C17 1.36(3) . ?
C16 C21 1.37(3) . ?
C16 N6 1.42(2) . ?
C17 C18 1.37(3) . ?
C17 H17 0.9300 . ?
C18 C19 1.35(3) . ?
C18 H18 0.9300 . ?
C19 C20 1.40(3) . ?
C19 N7 1.44(2) . ?
C20 C21 1.39(3) . ?
C20 H20 0.9300 . ?
C21 H21 0.9300 . ?
C22 N8 1.34(2) . ?
C22 N7 1.35(3) . ?
C22 H22 0.9300 . ?
C23 N8 1.37(3) . ?
C23 C24 1.39(3) . ?
C23 H23 0.9300 . ?
C24 N7 1.42(2) . ?
C24 H24 0.9300 . ?
N1 Zn1 1.986(17) . ?
N4 Zn2 2.021(17) 2_776 ?
N5 Zn1 2.022(14) 1_554 ?
N8 Zn2 2.007(17) . ?
O1 Mo2 2.259(2) . ?
O1 Mo2 2.259(2) 2_655 ?
O1 Mo3 2.305(3) 2_655 ?
O1 Mo3 2.305(3) . ?
O1 Mo1 2.334(3) 2_655 ?
O1 Mo1 2.334(3) . ?
O2 O2' 1.17(4) . ?
O2 Mo1 1.68(3) . ?
O2' Mo1 1.19(3) . ?
O3 Mo2 1.66(2) . ?
O4 Mo3 1.74(3) . ?
O5 Mo2 1.889(18) . ?
O5 Mo1 1.95(2) . ?
O6 Mo2 1.89(2) . ?
O6 Mo3 1.91(2) . ?
O7 Mo1 1.889(19) 2_655 ?
O7 Mo2 1.93(2) . ?
O8 Mo3 1.86(2) 2_655 ?
O8 Mo2 1.91(2) . ?
O9 Mo1 1.69(3) . ?
O9 Mo3 2.09(2) . ?
O10 Mo3 1.66(3) . ?
O10 Mo1 2.09(3) 2_655 ?
O11 P1 1.536(13) . ?
O11 Zn2 1.928(12) . ?
O12 P1 1.516(12) . ?
O12 Zn1 1.897(12) 2_666 ?
O13 P1 1.540(13) . ?
O13 Zn1 1.929(13) . ?
O14 P1 1.549(14) . ?
O14 Zn2 1.941(13) 2_566 ?
Zn1 O12 1.897(12) 2_666 ?
Zn1 N5 2.022(14) 1_556 ?
Zn2 O14 1.941(13) 2_566 ?
Zn2 N4 2.021(17) 2_776 ?
Mo1 O7 1.889(19) 2_655 ?
Mo1 O10 2.09(3) 2_655 ?
Mo2 Mo3 3.195(4) 2_655 ?
Mo3 O8 1.86(2) 2_655 ?
Mo3 Mo2 3.195(4) 2_655 ?

loop_
_geom_torsion_atom_site_label_1
_geom_torsion_atom_site_label_2
_geom_torsion_atom_site_label_3
_geom_torsion_atom_site_label_4
_geom_torsion
_geom_torsion_site_symmetry_1
_geom_torsion_site_symmetry_2
_geom_torsion_site_symmetry_3
_geom_torsion_site_symmetry_4
_geom_torsion_publ_flag
N1 C2 C3 N2 0(3) . . . . ?
C9 C4 C5 C6 -11(4) . . . . ?
N2 C4 C5 C6 173(3) . . . . ?
C4 C5 C6 C7 10(5) . . . . ?
C5 C6 C7 C8 -6(4) . . . . ?
C5 C6 C7 N3 175(3) . . . . ?
C6 C7 C8 C9 2(4) . . . . ?
N3 C7 C8 C9 -178(2) . . . . ?
C5 C4 C9 C8 7(4) . . . . ?
N2 C4 C9 C8 -177(2) . . . . ?
C7 C8 C9 C4 -3(4) . . . . ?
N4 C11 C12 N3 11(4) . . . . ?
N5 C14 C15 N6 -2(3) . . . . ?
C21 C16 C17 C18 4(3) . . . . ?
N6 C16 C17 C18 -178.7(19) . . . . ?
C16 C17 C18 C19 0(3) . . . . ?
C17 C18 C19 C20 -2(3) . . . . ?
C17 C18 C19 N7 177.4(18) . . . . ?
C18 C19 C20 C21 0(3) . . . . ?
N7 C19 C20 C21 -178.8(18) . . . . ?
C17 C16 C21 C20 -5(3) . . . . ?
N6 C16 C21 C20 177.2(19) . . . . ?
C19 C20 C21 C16 3(3) . . . . ?
N8 C23 C24 N7 -2(2) . . . . ?
N2 C1 N1 C2 0(2) . . . . ?
N2 C1 N1 Zn1 172.1(13) . . . . ?
C3 C2 N1 C1 0(3) . . . . ?
C3 C2 N1 Zn1 -172.3(17) . . . . ?
N1 C1 N2 C3 0(2) . . . . ?
N1 C1 N2 C4 178.3(17) . . . . ?
C2 C3 N2 C1 0(3) . . . . ?
C2 C3 N2 C4 -178.4(19) . . . . ?
C9 C4 N2 C1 -27(3) . . . . ?
C5 C4 N2 C1 149(2) . . . . ?
C9 C4 N2 C3 151(2) . . . . ?
C5 C4 N2 C3 -33(3) . . . . ?
N4 C10 N3 C12 -2(3) . . . . ?
N4 C10 N3 C7 175(2) . . . . ?
C11 C12 N3 C10 -6(3) . . . . ?
C11 C12 N3 C7 178(2) . . . . ?
C6 C7 N3 C10 -11(4) . . . . ?
C8 C7 N3 C10 170(2) . . . . ?
C6 C7 N3 C12 165(3) . . . . ?
C8 C7 N3 C12 -14(4) . . . . ?
N3 C10 N4 C11 9(3) . . . . ?
N3 C10 N4 Zn2 173.6(15) . . . 2_776 ?
C12 C11 N4 C10 -11(3) . . . . ?
C12 C11 N4 Zn2 -173(2) . . . 2_776 ?
N6 C13 N5 C14 1(2) . . . . ?
N6 C13 N5 Zn1 168.6(13) . . . 1_554 ?
C15 C14 N5 C13 1(3) . . . . ?
C15 C14 N5 Zn1 -168.3(17) . . . 1_554 ?
N5 C13 N6 C15 -2(2) . . . . ?
N5 C13 N6 C16 -174.4(17) . . . . ?
C14 C15 N6 C13 2(3) . . . . ?
C14 C15 N6 C16 175(2) . . . . ?
C17 C16 N6 C13 -176(2) . . . . ?
C21 C16 N6 C13 2(3) . . . . ?
C17 C16 N6 C15 13(3) . . . . ?
C21 C16 N6 C15 -169(2) . . . . ?
N8 C22 N7 C24 -3(2) . . . . ?
N8 C22 N7 C19 179.2(17) . . . . ?
C23 C24 N7 C22 3(2) . . . . ?
C23 C24 N7 C19 -178.8(17) . . . . ?
C18 C19 N7 C22 147(2) . . . . ?
C20 C19 N7 C22 -34(3) . . . . ?
C18 C19 N7 C24 -31(3) . . . . ?
C20 C19 N7 C24 149(2) . . . . ?
N7 C22 N8 C23 1(2) . . . . ?
N7 C22 N8 Zn2 177.4(13) . . . . ?
C24 C23 N8 C22 1(2) . . . . ?
C24 C23 N8 Zn2 -175.6(13) . . . . ?
P1 O13 Zn1 O12 36.1(10) . . . 2_666 ?
P1 O13 Zn1 N1 160.4(9) . . . . ?
P1 O13 Zn1 N5 -78.8(10) . . . 1_556 ?
C1 N1 Zn1 O12 23.2(18) . . . 2_666 ?
C2 N1 Zn1 O12 -166.4(16) . . . 2_666 ?
C1 N1 Zn1 O13 -104.3(17) . . . . ?
C2 N1 Zn1 O13 66.0(17) . . . . ?
C1 N1 Zn1 N5 139.1(16) . . . 1_556 ?
C2 N1 Zn1 N5 -50.5(18) . . . 1_556 ?
P1 O11 Zn2 O14 135.5(8) . . . 2_566 ?
P1 O11 Zn2 N8 11.6(11) . . . . ?
P1 O11 Zn2 N4 -107.2(9) . . . 2_776 ?
C22 N8 Zn2 O11 -72.3(19) . . . . ?
C23 N8 Zn2 O11 102.9(16) . . . . ?
C22 N8 Zn2 O14 164.3(17) . . . 2_566 ?
C23 N8 Zn2 O14 -20.4(17) . . . 2_566 ?
C22 N8 Zn2 N4 41.0(19) . . . 2_776 ?
C23 N8 Zn2 N4 -143.7(16) . . . 2_776 ?
O2 O2' Mo1 O9 -61(3) . . . . ?
O2 O2' Mo1 O7 67(3) . . . 2_655 ?
O2 O2' Mo1 O5 -129(2) . . . . ?
O2 O2' Mo1 O10 141(2) . . . 2_655 ?
O2 O2' Mo1 O1 -179.5(15) . . . . ?
O2' O2 Mo1 O9 137(2) . . . . ?
O2' O2 Mo1 O7 -132(2) . . . 2_655 ?
O2' O2 Mo1 O5 52(3) . . . . ?
O2' O2 Mo1 O10 -41(3) . . . 2_655 ?
O2' O2 Mo1 O1 154(78) . . . . ?
Mo3 O9 Mo1 O2' -148(2) . . . . ?
Mo3 O9 Mo1 O2 174.0(14) . . . . ?
Mo3 O9 Mo1 O7 70.5(12) . . . 2_655 ?
Mo3 O9 Mo1 O5 -82.5(12) . . . . ?
Mo3 O9 Mo1 O10 -10(2) . . . 2_655 ?
Mo3 O9 Mo1 O1 -5.7(9) . . . . ?
Mo2 O5 Mo1 O2' -144.5(19) . . . . ?
Mo2 O5 Mo1 O2 -178.7(14) . . . . ?
Mo2 O5 Mo1 O9 81.2(12) . . . . ?
Mo2 O5 Mo1 O7 9(3) . . . 2_655 ?
Mo2 O5 Mo1 O10 -68.4(13) . . . 2_655 ?
Mo2 O5 Mo1 O1 2.1(9) . . . . ?
Mo2 O1 Mo1 O2' 50(2) . . . . ?
Mo2 O1 Mo1 O2' -130(2) 2_655 . . . ?
Mo3 O1 Mo1 O2' -39(2) 2_655 . . . ?
Mo3 O1 Mo1 O2' 141(2) . . . . ?
Mo1 O1 Mo1 O2' -93(100) 2_655 . . . ?
Mo2 O1 Mo1 O2 -104(79) . . . . ?
Mo2 O1 Mo1 O2 76(79) 2_655 . . . ?
Mo3 O1 Mo1 O2 167(79) 2_655 . . . ?
Mo3 O1 Mo1 O2 -13(79) . . . . ?
Mo1 O1 Mo1 O2 113(100) 2_655 . . . ?
Mo2 O1 Mo1 O9 -86.7(7) . . . . ?
Mo2 O1 Mo1 O9 93.3(7) 2_655 . . . ?
Mo3 O1 Mo1 O9 -175.5(7) 2_655 . . . ?
Mo3 O1 Mo1 O9 4.5(7) . . . . ?
Mo1 O1 Mo1 O9 130(100) 2_655 . . . ?
Mo2 O1 Mo1 O7 -178.3(8) . . . 2_655 ?
Mo2 O1 Mo1 O7 1.7(8) 2_655 . . 2_655 ?
Mo3 O1 Mo1 O7 92.9(8) 2_655 . . 2_655 ?
Mo3 O1 Mo1 O7 -87.1(8) . . . 2_655 ?
Mo1 O1 Mo1 O7 39(100) 2_655 . . 2_655 ?
Mo2 O1 Mo1 O5 -1.6(7) . . . . ?
Mo2 O1 Mo1 O5 178.4(7) 2_655 . . . ?
Mo3 O1 Mo1 O5 -90.5(7) 2_655 . . . ?
Mo3 O1 Mo1 O5 89.5(7) . . . . ?
Mo1 O1 Mo1 O5 -145(100) 2_655 . . . ?
Mo2 O1 Mo1 O10 90.8(7) . . . 2_655 ?
Mo2 O1 Mo1 O10 -89.2(7) 2_655 . . 2_655 ?
Mo3 O1 Mo1 O10 2.0(7) 2_655 . . 2_655 ?
Mo3 O1 Mo1 O10 -178.0(7) . . . 2_655 ?
Mo1 O1 Mo1 O10 -52(100) 2_655 . . 2_655 ?
Mo1 O5 Mo2 O3 174.6(12) . . . . ?
Mo1 O5 Mo2 O6 -78.5(12) . . . . ?
Mo1 O5 Mo2 O8 75.6(12) . . . . ?
Mo1 O5 Mo2 O7 -2(3) . . . . ?
Mo1 O5 Mo2 O1 -2.2(9) . . . . ?
Mo1 O5 Mo2 Mo3 44.4(10) . . . 2_655 ?
Mo3 O6 Mo2 O3 -178.3(13) . . . . ?
Mo3 O6 Mo2 O5 77.7(14) . . . . ?
Mo3 O6 Mo2 O8 -2(3) . . . . ?
Mo3 O6 Mo2 O7 -78.8(14) . . . . ?
Mo3 O6 Mo2 O1 -1.2(11) . . . . ?
Mo3 O6 Mo2 Mo3 -2.0(17) . . . 2_655 ?
Mo3 O8 Mo2 O3 176.8(13) 2_655 . . . ?
Mo3 O8 Mo2 O5 -78.9(13) 2_655 . . . ?
Mo3 O8 Mo2 O6 1(3) 2_655 . . . ?
Mo3 O8 Mo2 O7 77.5(13) 2_655 . . . ?
Mo3 O8 Mo2 O1 -0.4(10) 2_655 . . . ?
Mo1 O7 Mo2 O3 -179.1(14) 2_655 . . . ?
Mo1 O7 Mo2 O5 -2(3) 2_655 . . . ?
Mo1 O7 Mo2 O6 73.9(15) 2_655 . . . ?
Mo1 O7 Mo2 O8 -80.6(14) 2_655 . . . ?
Mo1 O7 Mo2 O1 -2.3(11) 2_655 . . . ?
Mo1 O7 Mo2 Mo3 -49.3(12) 2_655 . . 2_655 ?
Mo2 O1 Mo2 O3 74(100) 2_655 . . . ?
Mo3 O1 Mo2 O3 -40(9) 2_655 . . . ?
Mo3 O1 Mo2 O3 140(9) . . . . ?
Mo1 O1 Mo2 O3 50(9) 2_655 . . . ?
Mo1 O1 Mo2 O3 -130(9) . . . . ?
Mo2 O1 Mo2 O5 -154(100) 2_655 . . . ?
Mo3 O1 Mo2 O5 91.4(7) 2_655 . . . ?
Mo3 O1 Mo2 O5 -88.6(7) . . . . ?
Mo1 O1 Mo2 O5 -178.4(7) 2_655 . . . ?
Mo1 O1 Mo2 O5 1.6(7) . . . . ?
Mo2 O1 Mo2 O6 -65(100) 2_655 . . . ?
Mo3 O1 Mo2 O6 -179.1(8) 2_655 . . . ?
Mo3 O1 Mo2 O6 0.9(8) . . . . ?
Mo1 O1 Mo2 O6 -88.9(8) 2_655 . . . ?
Mo1 O1 Mo2 O6 91.1(8) . . . . ?
Mo2 O1 Mo2 O8 115(100) 2_655 . . . ?
Mo3 O1 Mo2 O8 0.3(7) 2_655 . . . ?
Mo3 O1 Mo2 O8 -179.7(7) . . . . ?
Mo1 O1 Mo2 O8 90.5(7) 2_655 . . . ?
Mo1 O1 Mo2 O8 -89.5(7) . . . . ?
Mo2 O1 Mo2 O7 26(100) 2_655 . . . ?
Mo3 O1 Mo2 O7 -88.5(8) 2_655 . . . ?
Mo3 O1 Mo2 O7 91.5(8) . . . . ?
Mo1 O1 Mo2 O7 1.7(8) 2_655 . . . ?
Mo1 O1 Mo2 O7 -178.3(8) . . . . ?
Mo2 O1 Mo2 Mo3 115(100) 2_655 . . 2_655 ?
Mo3 O1 Mo2 Mo3 180.0 . . . 2_655 ?
Mo1 O1 Mo2 Mo3 90.22(13) 2_655 . . 2_655 ?
Mo1 O1 Mo2 Mo3 -89.78(13) . . . 2_655 ?
Mo1 O10 Mo3 O4 177.7(15) 2_655 . . . ?
Mo1 O10 Mo3 O8 74.1(14) 2_655 . . 2_655 ?
Mo1 O10 Mo3 O6 -78.6(14) 2_655 . . . ?
Mo1 O10 Mo3 O9 -15(3) 2_655 . . . ?
Mo1 O10 Mo3 O1 -3.1(11) 2_655 . . . ?
Mo1 O10 Mo3 Mo2 42.2(12) 2_655 . . 2_655 ?
Mo2 O6 Mo3 O10 81.0(16) . . . . ?
Mo2 O6 Mo3 O4 -175.3(14) . . . . ?
Mo2 O6 Mo3 O8 4(3) . . . 2_655 ?
Mo2 O6 Mo3 O9 -71.6(14) . . . . ?
Mo2 O6 Mo3 O1 1.2(11) . . . . ?
Mo2 O6 Mo3 Mo2 1.9(17) . . . 2_655 ?
Mo1 O9 Mo3 O10 18(3) . . . . ?
Mo1 O9 Mo3 O4 -174.5(15) . . . . ?
Mo1 O9 Mo3 O8 -70.9(13) . . . 2_655 ?
Mo1 O9 Mo3 O6 82.1(13) . . . . ?
Mo1 O9 Mo3 O1 6.0(9) . . . . ?
Mo1 O9 Mo3 Mo2 -39.9(10) . . . 2_655 ?
Mo2 O1 Mo3 O10 -87.5(9) . . . . ?
Mo2 O1 Mo3 O10 92.5(9) 2_655 . . . ?
Mo3 O1 Mo3 O10 106(100) 2_655 . . . ?
Mo1 O1 Mo3 O10 2.4(9) 2_655 . . . ?
Mo1 O1 Mo3 O10 -177.6(9) . . . . ?
Mo2 O1 Mo3 O4 80(18) . . . . ?
Mo2 O1 Mo3 O4 -100(18) 2_655 . . . ?
Mo3 O1 Mo3 O4 -87(100) 2_655 . . . ?
Mo1 O1 Mo3 O4 170(18) 2_655 . . . ?
Mo1 O1 Mo3 O4 -10(18) . . . . ?
Mo2 O1 Mo3 O8 -179.7(7) . . . 2_655 ?
Mo2 O1 Mo3 O8 0.3(7) 2_655 . . 2_655 ?
Mo3 O1 Mo3 O8 14(100) 2_655 . . 2_655 ?
Mo1 O1 Mo3 O8 -89.8(7) 2_655 . . 2_655 ?
Mo1 O1 Mo3 O8 90.2(7) . . . 2_655 ?
Mo2 O1 Mo3 O6 -0.9(8) . . . . ?
Mo2 O1 Mo3 O6 179.1(8) 2_655 . . . ?
Mo3 O1 Mo3 O6 -168(100) 2_655 . . . ?
Mo1 O1 Mo3 O6 89.0(8) 2_655 . . . ?
Mo1 O1 Mo3 O6 -91.0(8) . . . . ?
Mo2 O1 Mo3 O9 86.4(6) . . . . ?
Mo2 O1 Mo3 O9 -93.6(6) 2_655 . . . ?
Mo3 O1 Mo3 O9 -80(100) 2_655 . . . ?
Mo1 O1 Mo3 O9 176.3(6) 2_655 . . . ?
Mo1 O1 Mo3 O9 -3.7(6) . . . . ?
Mo2 O1 Mo3 Mo2 180.0 . . . 2_655 ?
Mo3 O1 Mo3 Mo2 13(100) 2_655 . . 2_655 ?
Mo1 O1 Mo3 Mo2 -90.12(9) 2_655 . . 2_655 ?
Mo1 O1 Mo3 Mo2 89.88(9) . . . 2_655 ?
Zn1 O12 P1 O11 -143.7(9) 2_666 . . . ?
Zn1 O12 P1 O13 97.0(11) 2_666 . . . ?
Zn1 O12 P1 O14 -23.7(13) 2_666 . . . ?
Zn2 O11 P1 O12 23.1(11) . . . . ?
Zn2 O11 P1 O13 144.0(8) . . . . ?
Zn2 O11 P1 O14 -97.5(9) . . . . ?
Zn1 O13 P1 O12 -86.2(10) . . . . ?
Zn1 O13 P1 O11 154.1(8) . . . . ?
Zn1 O13 P1 O14 35.3(11) . . . . ?
Zn2 O14 P1 O12 -123.8(8) 2_566 . . . ?
Zn2 O14 P1 O11 -4.0(10) 2_566 . . . ?
Zn2 O14 P1 O13 114.2(8) 2_566 . . . ?
